data_7028247
loop_
_publ_author_name
'Favero, Lucilla'
'Marchetti, Fabio'
'Pampaloni, Guido'
'Zacchini, Stefano'

_publ_section_title
;
 The interaction of molybdenum pentachloride with O- and S-heterocycles.
;
_journal_issue 2
_journal_name_full 'Dalton transactions (Cambridge, England : 2003)'
_journal_page_first 495
_journal_page_last 504
_journal_paper_doi 10.1039/c3dt52271g
_journal_volume 43
_journal_year 2014
_chemical_formula_sum 'C8 H16 Cl4 Mo S2'
_chemical_formula_weight 414.07
_chemical_name_systematic
; 
 ? 
;
_space_group_IT_number 14
_symmetry_cell_setting monoclinic
_symmetry_space_group_name_Hall '-P 2yn'
_symmetry_space_group_name_H-M 'P 1 21/n 1'
_atom_sites_solution_hydrogens geom
_atom_sites_solution_primary direct
_atom_sites_solution_secondary difmap
_audit_creation_method SHELXL-97
_cell_angle_alpha 90.00
_cell_angle_beta 97.093(5)
_cell_angle_gamma 90.00
_cell_formula_units_Z 2
_cell_length_a 8.140(3)
_cell_length_b 9.388(3)
_cell_length_c 9.575(4)
_cell_measurement_reflns_used 1946
_cell_measurement_temperature 100(2)
_cell_measurement_theta_max 27.8205
_cell_measurement_theta_min 3.0505
_cell_volume 726.1(5)
_computing_cell_refinement 'APEX2 (Bruker AXS, 2006)'
_computing_data_collection 'APEX2 (Bruker AXS, 2006)'
_computing_data_reduction 'SAINT (Bruker AXS, 2004)'
_computing_molecular_graphics 'ORTEPII (Johnson, 1996)'
_computing_publication_material 'XCIF (Bruker AXS, 2001)'
_computing_structure_refinement 'SHELXL-97 (Sheldrick, 1997)'
_computing_structure_solution 'SHELXS-97 (Sheldrick, 1990)'
_diffrn_ambient_temperature 100(2)
_diffrn_measured_fraction_theta_full 0.974
_diffrn_measured_fraction_theta_max 0.974
_diffrn_measurement_device_type 'CCD area detector'
_diffrn_measurement_method 'phi and omega scans'
_diffrn_radiation_monochromator graphite
_diffrn_radiation_source 'fine-focus sealed tube'
_diffrn_radiation_type MoK\a
_diffrn_radiation_wavelength 0.71073
_diffrn_reflns_av_R_equivalents 0.0287
_diffrn_reflns_av_unetI/netI 0.0375
_diffrn_reflns_limit_h_max 9
_diffrn_reflns_limit_h_min -9
_diffrn_reflns_limit_k_max 11
_diffrn_reflns_limit_k_min -11
_diffrn_reflns_limit_l_max 11
_diffrn_reflns_limit_l_min -11
_diffrn_reflns_number 3380
_diffrn_reflns_theta_full 25.67
_diffrn_reflns_theta_max 25.67
_diffrn_reflns_theta_min 3.05
_exptl_absorpt_coefficient_mu 1.895
_exptl_absorpt_correction_T_max 0.8046
_exptl_absorpt_correction_T_min 0.7148
_exptl_absorpt_correction_type empirical
_exptl_absorpt_process_details
; 
 Data were corrected for Lorentz polarization and absorption
 effects (empirical absorption correction SADABS).
 R(int) =  0.0981 (selected reflections only, before parameter refinement)
 R(int) =  0.0430 (selected reflections only, after parameter refinement)
;
_exptl_crystal_colour orange
_exptl_crystal_density_diffrn 1.894
_exptl_crystal_density_method 'not measured'
_exptl_crystal_description prism
_exptl_crystal_F_000 412
_exptl_crystal_size_max 0.19
_exptl_crystal_size_mid 0.16
_exptl_crystal_size_min 0.12
_refine_diff_density_max 1.071
_refine_diff_density_min -1.389
_refine_diff_density_rms 0.161
_refine_ls_extinction_method none
_refine_ls_goodness_of_fit_ref 1.049
_refine_ls_hydrogen_treatment constr
_refine_ls_matrix_type full
_refine_ls_number_parameters 107
_refine_ls_number_reflns 1342
_refine_ls_number_restraints 110
_refine_ls_restrained_S_all 1.051
_refine_ls_R_factor_all 0.0575
_refine_ls_R_factor_gt 0.0461
_refine_ls_shift/su_max 0.000
_refine_ls_shift/su_mean 0.000
_refine_ls_structure_factor_coef Fsqd
_refine_ls_weighting_details 'calc w=1/[\s^2^(Fo^2^)+(0.0580P)^2^+5.4095P] where P=(Fo^2^+2Fc^2^)/3'
_refine_ls_weighting_scheme calc
_refine_ls_wR_factor_gt 0.1132
_refine_ls_wR_factor_ref 0.1226
_reflns_number_gt 1123
_reflns_number_total 1342
_reflns_threshold_expression >2sigma(I)
_cod_data_source_file c3dt52271g.txt
_cod_data_source_block p21n
_cod_original_sg_symbol_H-M P2(1)/n
_cod_database_code 7028247

loop_
_symmetry_equiv_pos_as_xyz
'x, y, z'
'-x+1/2, y+1/2, -z+1/2'
'-x, -y, -z'
'x-1/2, -y-1/2, z-1/2'

loop_
_atom_site_label
_atom_site_type_symbol
_atom_site_fract_x
_atom_site_fract_y
_atom_site_fract_z
_atom_site_U_iso_or_equiv
_atom_site_adp_type
_atom_site_occupancy
_atom_site_symmetry_multiplicity
_atom_site_calc_flag
_atom_site_refinement_flags
_atom_site_disorder_assembly
_atom_site_disorder_group
Mo1 Mo 0.0000 0.0000 1.0000 0.0153(2) Uani 1 2 d S . .
Cl1 Cl 0.1628(2) 0.0805(2) 1.20280(15) 0.0371(5) Uani 1 1 d . . .
Cl2 Cl 0.2021(2) -0.16884(19) 0.96574(18) 0.0371(5) Uani 1 1 d . . .
S1 S 0.1383(2) 0.1654(2) 0.84265(16) 0.0337(4) Uani 1 1 d D . .
C1 C 0.3580(10) 0.1939(15) 0.900(2) 0.019(2) Uani 0.499(11) 1 d PDU A 1
H1A H 0.3996 0.1236 0.9730 0.023 Uiso 0.499(11) 1 calc PR A 1
H1B H 0.4231 0.1848 0.8197 0.023 Uiso 0.499(11) 1 calc PR A 1
C2 C 0.3710(14) 0.3446(14) 0.9598(17) 0.0206(17) Uani 0.499(11) 1 d PDU A 1
H2A H 0.4237 0.4084 0.8960 0.025 Uiso 0.499(11) 1 calc PR A 1
H2B H 0.4391 0.3449 1.0529 0.025 Uiso 0.499(11) 1 calc PR A 1
C3 C 0.1957(14) 0.3954(13) 0.9737(11) 0.0232(16) Uani 0.499(11) 1 d PDU A 1
H3A H 0.1941 0.5005 0.9819 0.028 Uiso 0.499(11) 1 calc PR A 1
H3B H 0.1580 0.3543 1.0595 0.028 Uiso 0.499(11) 1 calc PR A 1
C4 C 0.0803(14) 0.3484(9) 0.8439(13) 0.026(2) Uani 0.499(11) 1 d PDU A 1
H4A H 0.1041 0.3988 0.7578 0.032 Uiso 0.499(11) 1 calc PR A 1
H4B H -0.0378 0.3608 0.8564 0.032 Uiso 0.499(11) 1 calc PR A 1
C1' C 0.3550(11) 0.1747(15) 0.919(2) 0.019(2) Uani 0.501(11) 1 d PDU A 2
H1'1 H 0.3788 0.0987 0.9905 0.023 Uiso 0.501(11) 1 calc PR A 2
H1'2 H 0.4279 0.1603 0.8449 0.023 Uiso 0.501(11) 1 calc PR A 2
C2' C 0.3880(15) 0.3202(13) 0.9874(16) 0.0198(19) Uani 0.501(11) 1 d PDU A 2
H2'1 H 0.4995 0.3534 0.9709 0.024 Uiso 0.501(11) 1 calc PR A 2
H2'2 H 0.3865 0.3116 1.0903 0.024 Uiso 0.501(11) 1 calc PR A 2
C3' C 0.2592(13) 0.4299(11) 0.9285(12) 0.0226(16) Uani 0.501(11) 1 d PDU A 2
H3'1 H 0.2851 0.4680 0.8373 0.027 Uiso 0.501(11) 1 calc PR A 2
H3'2 H 0.2537 0.5100 0.9951 0.027 Uiso 0.501(11) 1 calc PR A 2
C4' C 0.0958(14) 0.3457(9) 0.9098(14) 0.0260(18) Uani 0.501(11) 1 d PDU A 2
H4'1 H 0.0131 0.3953 0.8423 0.031 Uiso 0.501(11) 1 calc PR A 2
H4'2 H 0.0510 0.3379 1.0010 0.031 Uiso 0.501(11) 1 calc PR A 2

loop_
_atom_site_aniso_label
_atom_site_aniso_U_11
_atom_site_aniso_U_22
_atom_site_aniso_U_33
_atom_site_aniso_U_23
_atom_site_aniso_U_13
_atom_site_aniso_U_12
Mo1 0.0171(4) 0.0169(4) 0.0130(3) -0.0004(2) 0.0068(2) -0.0003(3)
Cl1 0.0456(10) 0.0495(10) 0.0153(7) 0.0024(7) -0.0004(6) -0.0260(8)
Cl2 0.0437(10) 0.0354(9) 0.0379(9) 0.0141(7) 0.0280(8) 0.0206(8)
S1 0.0289(9) 0.0492(10) 0.0217(8) 0.0148(7) -0.0020(6) -0.0191(8)
C1 0.020(3) 0.021(4) 0.019(4) 0.009(4) 0.009(3) -0.003(3)
C2 0.022(3) 0.021(3) 0.020(4) 0.008(3) 0.006(2) -0.003(2)
C3 0.025(3) 0.024(3) 0.022(4) 0.013(3) 0.007(3) -0.004(3)
C4 0.026(4) 0.029(4) 0.024(4) 0.019(4) 0.002(4) -0.002(3)
C1' 0.020(3) 0.021(4) 0.019(4) 0.007(4) 0.009(3) -0.001(3)
C2' 0.021(3) 0.020(4) 0.019(4) 0.008(3) 0.006(3) -0.003(3)
C3' 0.023(3) 0.024(3) 0.021(4) 0.009(3) 0.004(3) -0.003(3)
C4' 0.025(3) 0.026(3) 0.026(4) 0.022(3) 0.002(3) -0.002(3)

loop_
_atom_type_symbol
_atom_type_description
_atom_type_scat_dispersion_real
_atom_type_scat_dispersion_imag
_atom_type_scat_source
C C 0.0033 0.0016 'International Tables Vol C Tables 4.2.6.8 and 6.1.1.4'
H H 0.0000 0.0000 'International Tables Vol C Tables 4.2.6.8 and 6.1.1.4'
S S 0.1246 0.1234 'International Tables Vol C Tables 4.2.6.8 and 6.1.1.4'
Cl Cl 0.1484 0.1585 'International Tables Vol C Tables 4.2.6.8 and 6.1.1.4'
Mo Mo -1.6832 0.6857 'International Tables Vol C Tables 4.2.6.8 and 6.1.1.4'

loop_
_geom_angle_atom_site_label_1
_geom_angle_atom_site_label_2
_geom_angle_atom_site_label_3
_geom_angle
_geom_angle_site_symmetry_1
_geom_angle_site_symmetry_3
Cl2 Mo1 Cl2 180.0 . 3_557
Cl2 Mo1 Cl1 90.06(7) . 3_557
Cl2 Mo1 Cl1 89.94(7) 3_557 3_557
Cl2 Mo1 Cl1 89.94(7) . .
Cl2 Mo1 Cl1 90.06(7) 3_557 .
Cl1 Mo1 Cl1 180.0 3_557 .
Cl2 Mo1 S1 92.30(7) . 3_557
Cl2 Mo1 S1 87.70(7) 3_557 3_557
Cl1 Mo1 S1 92.76(6) 3_557 3_557
Cl1 Mo1 S1 87.24(6) . 3_557
Cl2 Mo1 S1 87.70(7) . .
Cl2 Mo1 S1 92.30(7) 3_557 .
Cl1 Mo1 S1 87.24(6) 3_557 .
Cl1 Mo1 S1 92.76(6) . .
S1 Mo1 S1 180.0 3_557 .
C4 S1 C1 96.1(6) . .
C4 S1 C1' 101.2(6) . .
C1 S1 C1' 8.2(12) . .
C4 S1 C4' 19.8(4) . .
C1 S1 C4' 88.8(6) . .
C1' S1 C4' 91.7(6) . .
C4 S1 Mo1 116.8(4) . .
C1 S1 Mo1 113.8(6) . .
C1' S1 Mo1 105.6(6) . .
C4' S1 Mo1 103.8(4) . .
C2 C1 S1 105.6(7) . .
C2 C1 H1A 110.6 . .
S1 C1 H1A 110.6 . .
C2 C1 H1B 110.6 . .
S1 C1 H1B 110.6 . .
H1A C1 H1B 108.7 . .
C1 C2 C3 107.5(9) . .
C1 C2 H2A 110.2 . .
C3 C2 H2A 110.2 . .
C1 C2 H2B 110.2 . .
C3 C2 H2B 110.2 . .
H2A C2 H2B 108.5 . .
C2 C3 C4 109.0(9) . .
C2 C3 H3A 109.9 . .
C4 C3 H3A 109.9 . .
C2 C3 H3B 109.9 . .
C4 C3 H3B 109.9 . .
H3A C3 H3B 108.3 . .
C3 C4 S1 98.5(7) . .
C3 C4 H4A 112.1 . .
S1 C4 H4A 112.1 . .
C3 C4 H4B 112.1 . .
S1 C4 H4B 112.1 . .
H4A C4 H4B 109.7 . .
C2' C1' S1 109.0(7) . .
C2' C1' H1'1 109.9 . .
S1 C1' H1'1 109.9 . .
C2' C1' H1'2 109.9 . .
S1 C1' H1'2 109.9 . .
H1'1 C1' H1'2 108.3 . .
C1' C2' C3' 111.7(9) . .
C1' C2' H2'1 109.3 . .
C3' C2' H2'1 109.3 . .
C1' C2' H2'2 109.3 . .
C3' C2' H2'2 109.3 . .
H2'1 C2' H2'2 107.9 . .
C2' C3' C4' 103.9(9) . .
C2' C3' H3'1 111.0 . .
C4' C3' H3'1 111.0 . .
C2' C3' H3'2 111.0 . .
C4' C3' H3'2 111.0 . .
H3'1 C3' H3'2 109.0 . .
C3' C4' S1 108.3(7) . .
C3' C4' H4'1 110.0 . .
S1 C4' H4'1 110.0 . .
C3' C4' H4'2 110.0 . .
S1 C4' H4'2 110.0 . .
H4'1 C4' H4'2 108.4 . .

loop_
_geom_bond_atom_site_label_1
_geom_bond_atom_site_label_2
_geom_bond_distance
_geom_bond_site_symmetry_2
Mo1 Cl2 2.3368(16) .
Mo1 Cl2 2.3368(16) 3_557
Mo1 Cl1 2.3372(16) 3_557
Mo1 Cl1 2.3372(16) .
Mo1 S1 2.5231(16) 3_557
Mo1 S1 2.5231(16) .
S1 C4 1.782(8) .
S1 C1 1.825(8) .
S1 C1' 1.827(8) .
S1 C4' 1.858(8) .
C1 C2 1.525(8) .
C1 H1A 0.9900 .
C1 H1B 0.9900 .
C2 C3 1.526(8) .
C2 H2A 0.9900 .
C2 H2B 0.9900 .
C3 C4 1.528(8) .
C3 H3A 0.9900 .
C3 H3B 0.9900 .
C4 H4A 0.9900 .
C4 H4B 0.9900 .
C1' C2' 1.524(8) .
C1' H1'1 0.9900 .
C1' H1'2 0.9900 .
C2' C3' 1.527(8) .
C2' H2'1 0.9900 .
C2' H2'2 0.9900 .
C3' C4' 1.538(8) .
C3' H3'1 0.9900 .
C3' H3'2 0.9900 .
C4' H4'1 0.9900 .
C4' H4'2 0.9900 .

loop_
_geom_torsion_atom_site_label_1
_geom_torsion_atom_site_label_2
_geom_torsion_atom_site_label_3
_geom_torsion_atom_site_label_4
_geom_torsion
_geom_torsion_site_symmetry_1
Cl2 Mo1 S1 C4 -165.8(4) .
Cl2 Mo1 S1 C4 14.2(4) 3_557
Cl1 Mo1 S1 C4 104.0(4) 3_557
Cl1 Mo1 S1 C4 -76.0(4) .
S1 Mo1 S1 C4 24(41) 3_557
Cl2 Mo1 S1 C1 -55.1(5) .
Cl2 Mo1 S1 C1 124.9(5) 3_557
Cl1 Mo1 S1 C1 -145.3(5) 3_557
Cl1 Mo1 S1 C1 34.7(5) .
S1 Mo1 S1 C1 135(57) 3_557
Cl2 Mo1 S1 C1' -54.2(5) .
Cl2 Mo1 S1 C1' 125.8(5) 3_557
Cl1 Mo1 S1 C1' -144.4(5) 3_557
Cl1 Mo1 S1 C1' 35.6(5) .
S1 Mo1 S1 C1' 136(58) 3_557
Cl2 Mo1 S1 C4' -150.0(4) .
Cl2 Mo1 S1 C4' 30.0(4) 3_557
Cl1 Mo1 S1 C4' 119.9(4) 3_557
Cl1 Mo1 S1 C4' -60.1(4) .
S1 Mo1 S1 C4' 40(50) 3_557
C4 S1 C1 C2 16.2(11) .
C1' S1 C1 C2 -113(7) .
C4' S1 C1 C2 -2.2(10) .
Mo1 S1 C1 C2 -106.8(9) .
S1 C1 C2 C3 11.2(12) .
C1 C2 C3 C4 -41.2(13) .
C2 C3 C4 S1 50.0(11) .
C1 S1 C4 C3 -37.1(10) .
C1' S1 C4 C3 -30.6(11) .
C4' S1 C4 C3 31.7(13) .
Mo1 S1 C4 C3 83.5(7) .
C4 S1 C1' C2' 14.6(12) .
C1 S1 C1' C2' 67(6) .
C4' S1 C1' C2' -2.8(11) .
Mo1 S1 C1' C2' -107.7(9) .
S1 C1' C2' C3' -20.8(14) .
C1' C2' C3' C4' 38.7(14) .
C2' C3' C4' S1 -39.6(12) .
C4 S1 C4' C3' -94.4(17) .
C1 S1 C4' C3' 17.6(11) .
C1' S1 C4' C3' 25.3(11) .
Mo1 S1 C4' C3' 131.8(8) .
